data_2230366
loop_
_publ_author_name
'F\"orster, Sebastian'
'Eissmann, Frank'
'Seichter, Wilhelm'
'Weber, Edwin'

_publ_section_title
;
 2,2,2-Trifluoro-1-[3-(2,2,2-trifluoroacetyl)azulen-1-yl]ethanone
;
_journal_coeditor_code IM2284
_journal_issue 6
_journal_name_full 'Acta Crystallographica Section E'
_journal_page_first o1419
_journal_paper_doi 10.1107/S1600536811017569
_journal_volume 67
_journal_year 2011
_chemical_formula_iupac 'C14 H6 F6 O2'
_chemical_formula_moiety 'C14 H6 F6 O2'
_chemical_formula_sum 'C14 H6 F6 O2'
_chemical_formula_weight 320.19
_chemical_name_systematic
;
2,2,2-Trifluoro-1-[3-(2,2,2-trifluoroacetyl)azulen-1-yl]ethanone
;
_space_group_IT_number 2
_symmetry_cell_setting triclinic
_symmetry_space_group_name_Hall '-P 1'
_symmetry_space_group_name_H-M 'P -1'
_atom_sites_solution_hydrogens geom
_atom_sites_solution_primary direct
_atom_sites_solution_secondary difmap
_audit_creation_method SHELXL-97
_cell_angle_alpha 81.544(2)
_cell_angle_beta 83.310(2)
_cell_angle_gamma 80.009(2)
_cell_formula_units_Z 4
_cell_length_a 7.1634(2)
_cell_length_b 10.8681(4)
_cell_length_c 16.3286(5)
_cell_measurement_reflns_used 6112
_cell_measurement_temperature 100(2)
_cell_measurement_theta_max 28.88
_cell_measurement_theta_min 2.90
_cell_volume 1232.92(7)
_computing_cell_refinement 'SAINT (Bruker, 2007)'
_computing_data_collection 'APEX2 (Bruker, 2007)'
_computing_data_reduction 'SAINT (Bruker, 2007)'
_computing_molecular_graphics 'SHELXTL (Sheldrick, 2008)'
_computing_publication_material 'SHELXTL (Sheldrick, 2008) and PLATON (Spek, 2009)'
_computing_structure_refinement 'SHELXL97 (Sheldrick, 2008)'
_computing_structure_solution 'SHELXS97 (Sheldrick, 2008)'
_diffrn_ambient_temperature 100(2)
_diffrn_measured_fraction_theta_full 0.980
_diffrn_measured_fraction_theta_max 0.980
_diffrn_measurement_device_type 'Bruker APEXII CCD area-detector'
_diffrn_measurement_method '\f and \w'
_diffrn_radiation_monochromator graphite
_diffrn_radiation_source 'fine-focus sealed tube'
_diffrn_radiation_type MoK\a
_diffrn_radiation_wavelength 0.71073
_diffrn_reflns_av_R_equivalents 0.0306
_diffrn_reflns_av_sigmaI/netI 0.0378
_diffrn_reflns_limit_h_max 9
_diffrn_reflns_limit_h_min -9
_diffrn_reflns_limit_k_max 13
_diffrn_reflns_limit_k_min -13
_diffrn_reflns_limit_l_max 20
_diffrn_reflns_limit_l_min -20
_diffrn_reflns_number 20089
_diffrn_reflns_theta_full 27.10
_diffrn_reflns_theta_max 27.10
_diffrn_reflns_theta_min 1.27
_exptl_absorpt_coefficient_mu 0.175
_exptl_absorpt_correction_T_max 0.9879
_exptl_absorpt_correction_T_min 0.9334
_exptl_absorpt_correction_type multi-scan
_exptl_absorpt_process_details '(SADABS; Bruker, 2007)'
_exptl_crystal_colour red
_exptl_crystal_density_diffrn 1.725
_exptl_crystal_density_method 'not measured'
_exptl_crystal_description rod
_exptl_crystal_F_000 640
_exptl_crystal_size_max 0.40
_exptl_crystal_size_mid 0.14
_exptl_crystal_size_min 0.07
_refine_diff_density_max 0.250
_refine_diff_density_min -0.312
_refine_ls_extinction_method none
_refine_ls_goodness_of_fit_ref 1.022
_refine_ls_hydrogen_treatment constr
_refine_ls_matrix_type full
_refine_ls_number_parameters 397
_refine_ls_number_reflns 5321
_refine_ls_number_restraints 0
_refine_ls_restrained_S_all 1.022
_refine_ls_R_factor_all 0.0687
_refine_ls_R_factor_gt 0.0375
_refine_ls_shift/su_max 0.000
_refine_ls_shift/su_mean 0.000
_refine_ls_structure_factor_coef Fsqd
_refine_ls_weighting_details 'calc w=1/[\s^2^(Fo^2^)+(0.0465P)^2^+0.5715P] where P=(Fo^2^+2Fc^2^)/3'
_refine_ls_weighting_scheme calc
_refine_ls_wR_factor_gt 0.0878
_refine_ls_wR_factor_ref 0.1057
_reflns_number_gt 3680
_reflns_number_total 5321
_reflns_threshold_expression I>2sigma(I)
_cod_data_source_file im2284.cif
_cod_data_source_block I
_cod_database_code 2230366
_cod_database_fobs_code 2230366

loop_
_symmetry_equiv_pos_as_xyz
'x, y, z'
'-x, -y, -z'

loop_
_atom_site_type_symbol
_atom_site_label
_atom_site_fract_x
_atom_site_fract_y
_atom_site_fract_z
_atom_site_U_iso_or_equiv
_atom_site_adp_type
_atom_site_calc_flag
_atom_site_refinement_flags
_atom_site_occupancy
_atom_site_symmetry_multiplicity
_atom_site_disorder_assembly
_atom_site_disorder_group
F F1 0.39463(18) 0.60356(13) 0.19502(8) 0.0398(3) Uani d . 1 1 . .
F F2 0.2168(2) 0.64770(12) 0.30613(7) 0.0412(3) Uani d . 1 1 . .
F F3 0.09017(18) 0.61716(11) 0.19949(7) 0.0321(3) Uani d . 1 1 . .
F F4 0.36566(18) 0.57475(11) -0.07337(8) 0.0346(3) Uani d . 1 1 . .
F F5 0.05955(18) 0.59590(11) -0.05863(7) 0.0344(3) Uani d . 1 1 . .
F F6 0.2086(2) 0.60122(12) -0.18071(7) 0.0370(3) Uani d . 1 1 . .
O O1 0.2103(2) 0.88041(15) 0.24264(9) 0.0379(4) Uani d . 1 1 . .
O O2 0.1713(2) 0.84185(14) -0.17976(8) 0.0319(4) Uani d . 1 1 . .
C C1 0.2215(3) 0.84447(19) 0.10164(11) 0.0204(4) Uani d . 1 1 . .
C C2 0.2071(3) 0.76448(18) 0.04375(11) 0.0195(4) Uani d . 1 1 . .
H H2 0.1961 0.6778 0.0568 0.023 Uiso calc R 1 1 . .
C C3 0.2114(3) 0.83168(18) -0.03648(11) 0.0192(4) Uani d . 1 1 . .
C C4 0.2344(2) 0.95792(18) -0.03047(11) 0.0188(4) Uani d . 1 1 . .
C C5 0.2515(3) 1.05229(18) -0.09710(12) 0.0213(4) Uani d . 1 1 . .
H H5 0.2413 1.0298 -0.1503 0.026 Uiso calc R 1 1 . .
C C6 0.2813(3) 1.17487(19) -0.09636(12) 0.0237(4) Uani d . 1 1 . .
H H6 0.2861 1.2254 -0.1490 0.028 Uiso calc R 1 1 . .
C C7 0.3050(3) 1.23385(19) -0.02918(13) 0.0246(4) Uani d . 1 1 . .
H H7 0.3251 1.3189 -0.0424 0.030 Uiso calc R 1 1 . .
C C8 0.3033(3) 1.18607(19) 0.05439(13) 0.0240(4) Uani d . 1 1 . .
H H8 0.3249 1.2427 0.0901 0.029 Uiso calc R 1 1 . .
C C9 0.2749(3) 1.06782(19) 0.09354(12) 0.0223(4) Uani d . 1 1 . .
H H9 0.2777 1.0549 0.1522 0.027 Uiso calc R 1 1 . .
C C10 0.2428(3) 0.96584(18) 0.05790(11) 0.0194(4) Uani d . 1 1 . .
C C11 0.2178(3) 0.8089(2) 0.19135(12) 0.0243(4) Uani d . 1 1 . .
C C12 0.2291(3) 0.6679(2) 0.22329(12) 0.0280(5) Uani d . 1 1 . .
C C13 0.1949(3) 0.78107(19) -0.11202(12) 0.0223(4) Uani d . 1 1 . .
C C14 0.2074(3) 0.6369(2) -0.10652(12) 0.0257(5) Uani d . 1 1 . .
F F1A 0.82283(17) 0.62221(12) 0.68301(8) 0.0367(3) Uani d . 1 1 . .
F F2A 0.6196(2) 0.67680(12) 0.78398(7) 0.0382(3) Uani d . 1 1 . .
F F3A 0.52235(17) 0.63290(11) 0.67388(7) 0.0307(3) Uani d . 1 1 . .
F F4A 0.86640(18) 0.55033(11) 0.42077(8) 0.0373(3) Uani d . 1 1 . .
F F5A 0.56351(17) 0.59936(12) 0.41519(8) 0.0346(3) Uani d . 1 1 . .
F F6A 0.7480(2) 0.57401(12) 0.30349(8) 0.0413(3) Uani d . 1 1 . .
O O1A 0.6058(2) 0.90591(14) 0.71153(8) 0.0314(4) Uani d . 1 1 . .
O O2A 0.7788(2) 0.80970(14) 0.29118(8) 0.0320(4) Uani d . 1 1 . .
C C1A 0.6844(3) 0.85148(18) 0.57393(11) 0.0185(4) Uani d . 1 1 . .
C C2A 0.6948(3) 0.76475(18) 0.51849(11) 0.0193(4) Uani d . 1 1 . .
H H2A 0.6756 0.6797 0.5335 0.023 Uiso calc R 1 1 . .
C C3A 0.7379(3) 0.82104(18) 0.43672(11) 0.0187(4) Uani d . 1 1 . .
C C4A 0.7618(2) 0.94807(18) 0.44046(11) 0.0175(4) Uani d . 1 1 . .
C C5A 0.8140(3) 1.03354(18) 0.37289(12) 0.0203(4) Uani d . 1 1 . .
H H5A 0.8301 1.0040 0.3202 0.024 Uiso calc R 1 1 . .
C C6A 0.8452(3) 1.15565(18) 0.37253(12) 0.0217(4) Uani d . 1 1 . .
H H6A 0.8807 1.1984 0.3194 0.026 Uiso calc R 1 1 . .
C C7A 0.8324(3) 1.22506(18) 0.43871(12) 0.0218(4) Uani d . 1 1 . .
H H7A 0.8577 1.3089 0.4243 0.026 Uiso calc R 1 1 . .
C C8A 0.7876(3) 1.18895(18) 0.52299(12) 0.0212(4) Uani d . 1 1 . .
H H8A 0.7898 1.2507 0.5583 0.025 Uiso calc R 1 1 . .
C C9A 0.7401(3) 1.07489(18) 0.56275(12) 0.0203(4) Uani d . 1 1 . .
H H9A 0.7133 1.0694 0.6214 0.024 Uiso calc R 1 1 . .
C C10A 0.7267(2) 0.96792(17) 0.52800(11) 0.0174(4) Uani d . 1 1 . .
C C11A 0.6426(3) 0.82740(19) 0.66380(12) 0.0220(4) Uani d . 1 1 . .
C C12A 0.6515(3) 0.6882(2) 0.70151(12) 0.0254(4) Uani d . 1 1 . .
C C13A 0.7520(3) 0.76079(19) 0.36250(12) 0.0223(4) Uani d . 1 1 . .
C C14A 0.7319(3) 0.6197(2) 0.37514(13) 0.0271(5) Uani d . 1 1 . .

loop_
_atom_site_aniso_label
_atom_site_aniso_U_11
_atom_site_aniso_U_22
_atom_site_aniso_U_33
_atom_site_aniso_U_12
_atom_site_aniso_U_13
_atom_site_aniso_U_23
F1 0.0358(7) 0.0393(8) 0.0377(7) 0.0061(6) -0.0025(6) 0.0019(6)
F2 0.0649(9) 0.0404(8) 0.0172(6) -0.0087(7) -0.0069(6) 0.0030(5)
F3 0.0401(7) 0.0298(7) 0.0280(7) -0.0146(6) -0.0019(5) 0.0006(5)
F4 0.0390(7) 0.0265(7) 0.0354(7) 0.0019(6) -0.0017(6) -0.0048(5)
F5 0.0405(8) 0.0299(7) 0.0340(7) -0.0169(6) 0.0104(6) -0.0059(5)
F6 0.0578(9) 0.0325(7) 0.0242(7) -0.0138(6) 0.0020(6) -0.0121(5)
O1 0.0591(11) 0.0384(9) 0.0216(8) -0.0204(8) -0.0042(7) -0.0064(7)
O2 0.0502(10) 0.0284(8) 0.0186(8) -0.0108(7) -0.0062(7) -0.0003(6)
C1 0.0179(9) 0.0263(11) 0.0178(10) -0.0050(8) -0.0018(7) -0.0034(8)
C2 0.0168(9) 0.0215(10) 0.0199(10) -0.0039(8) -0.0011(7) -0.0015(8)
C3 0.0172(9) 0.0225(10) 0.0182(9) -0.0039(8) -0.0009(7) -0.0033(7)
C4 0.0131(9) 0.0228(10) 0.0205(10) -0.0030(7) -0.0013(7) -0.0031(8)
C5 0.0174(10) 0.0264(11) 0.0206(10) -0.0036(8) -0.0029(7) -0.0044(8)
C6 0.0213(10) 0.0245(11) 0.0248(11) -0.0054(8) -0.0031(8) 0.0011(8)
C7 0.0198(10) 0.0203(11) 0.0342(12) -0.0040(8) -0.0026(8) -0.0038(8)
C8 0.0199(10) 0.0235(11) 0.0310(11) -0.0040(8) -0.0048(8) -0.0086(8)
C9 0.0168(9) 0.0285(11) 0.0228(10) -0.0029(8) -0.0052(8) -0.0055(8)
C10 0.0130(9) 0.0250(11) 0.0206(10) -0.0035(8) -0.0015(7) -0.0032(8)
C11 0.0239(10) 0.0310(12) 0.0196(10) -0.0082(9) -0.0030(8) -0.0033(8)
C12 0.0336(12) 0.0314(12) 0.0179(10) -0.0046(9) -0.0029(8) 0.0000(8)
C13 0.0216(10) 0.0261(11) 0.0195(10) -0.0061(8) 0.0017(8) -0.0044(8)
C14 0.0318(11) 0.0277(11) 0.0182(10) -0.0078(9) 0.0034(8) -0.0055(8)
F1A 0.0294(7) 0.0335(7) 0.0415(8) -0.0003(6) -0.0045(6) 0.0092(6)
F2A 0.0566(9) 0.0413(8) 0.0189(6) -0.0200(7) -0.0048(6) 0.0043(5)
F3A 0.0363(7) 0.0295(7) 0.0293(7) -0.0159(5) -0.0057(5) 0.0010(5)
F4A 0.0389(7) 0.0231(7) 0.0484(8) -0.0008(6) -0.0043(6) -0.0048(6)
F5A 0.0330(7) 0.0371(8) 0.0383(7) -0.0175(6) 0.0070(5) -0.0142(6)
F6A 0.0581(9) 0.0388(8) 0.0341(7) -0.0221(7) 0.0097(6) -0.0217(6)
O1A 0.0429(9) 0.0332(9) 0.0212(7) -0.0150(7) 0.0010(6) -0.0065(6)
O2A 0.0481(10) 0.0293(8) 0.0194(8) -0.0081(7) -0.0021(7) -0.0043(6)
C1A 0.0158(9) 0.0224(10) 0.0180(9) -0.0038(8) -0.0034(7) -0.0027(7)
C2A 0.0156(9) 0.0191(10) 0.0229(10) -0.0030(7) -0.0038(7) -0.0001(8)
C3A 0.0167(9) 0.0219(10) 0.0184(9) -0.0039(8) -0.0022(7) -0.0043(8)
C4A 0.0130(9) 0.0209(10) 0.0181(9) -0.0014(7) -0.0034(7) -0.0011(7)
C5A 0.0177(9) 0.0245(11) 0.0185(9) -0.0017(8) -0.0023(7) -0.0042(8)
C6A 0.0190(10) 0.0247(11) 0.0204(10) -0.0042(8) -0.0016(8) 0.0012(8)
C7A 0.0176(10) 0.0207(10) 0.0270(11) -0.0034(8) -0.0047(8) -0.0009(8)
C8A 0.0179(10) 0.0201(10) 0.0267(11) -0.0024(8) -0.0043(8) -0.0060(8)
C9A 0.0150(9) 0.0266(11) 0.0195(10) -0.0018(8) -0.0036(7) -0.0043(8)
C10A 0.0118(9) 0.0220(10) 0.0186(9) -0.0025(7) -0.0021(7) -0.0026(7)
C11A 0.0186(10) 0.0297(11) 0.0193(10) -0.0082(8) -0.0026(7) -0.0024(8)
C12A 0.0286(11) 0.0308(12) 0.0179(10) -0.0098(9) -0.0031(8) 0.0004(8)
C13A 0.0203(10) 0.0262(11) 0.0217(10) -0.0051(8) -0.0022(8) -0.0054(8)
C14A 0.0298(11) 0.0284(12) 0.0256(11) -0.0079(9) 0.0021(9) -0.0119(9)

loop_
_atom_type_symbol
_atom_type_description
_atom_type_scat_dispersion_real
_atom_type_scat_dispersion_imag
_atom_type_scat_source
C C 0.0033 0.0016 'International Tables Vol C Tables 4.2.6.8 and 6.1.1.4'
H H 0.0000 0.0000 'International Tables Vol C Tables 4.2.6.8 and 6.1.1.4'
O O 0.0106 0.0060 'International Tables Vol C Tables 4.2.6.8 and 6.1.1.4'
F F 0.0171 0.0103 'International Tables Vol C Tables 4.2.6.8 and 6.1.1.4'

loop_
_geom_angle_atom_site_label_1
_geom_angle_atom_site_label_2
_geom_angle_atom_site_label_3
_geom_angle_site_symmetry_1
_geom_angle_site_symmetry_3
_geom_angle
_geom_angle_publ_flag
C2 C1 C10 . . 108.52(16) ?
C2 C1 C11 . . 125.49(18) ?
C10 C1 C11 . . 125.99(17) ?
C1 C2 C3 . . 109.69(17) ?
C1 C2 H2 . . 125.2 ?
C3 C2 H2 . . 125.2 ?
C2 C3 C4 . . 108.25(16) ?
C2 C3 C13 . . 125.54(18) ?
C4 C3 C13 . . 126.20(17) ?
C5 C4 C3 . . 125.52(17) ?
C5 C4 C10 . . 127.61(17) ?
C3 C4 C10 . . 106.84(16) ?
C6 C5 C4 . . 128.73(18) ?
C6 C5 H5 . . 115.6 ?
C4 C5 H5 . . 115.6 ?
C5 C6 C7 . . 128.88(19) ?
C5 C6 H6 . . 115.6 ?
C7 C6 H6 . . 115.6 ?
C8 C7 C6 . . 129.13(19) ?
C8 C7 H7 . . 115.4 ?
C6 C7 H7 . . 115.4 ?
C7 C8 C9 . . 129.54(19) ?
C7 C8 H8 . . 115.2 ?
C9 C8 H8 . . 115.2 ?
C10 C9 C8 . . 128.27(18) ?
C10 C9 H9 . . 115.9 ?
C8 C9 H9 . . 115.9 ?
C9 C10 C1 . . 125.46(17) ?
C9 C10 C4 . . 127.81(18) ?
C1 C10 C4 . . 106.65(16) ?
O1 C11 C1 . . 125.8(2) ?
O1 C11 C12 . . 117.38(18) ?
C1 C11 C12 . . 116.78(17) ?
F2 C12 F1 . . 107.72(17) ?
F2 C12 F3 . . 107.00(17) ?
F1 C12 F3 . . 107.28(17) ?
F2 C12 C11 . . 111.20(17) ?
F1 C12 C11 . . 110.51(17) ?
F3 C12 C11 . . 112.90(17) ?
O2 C13 C3 . . 125.94(19) ?
O2 C13 C14 . . 116.69(17) ?
C3 C13 C14 . . 117.37(17) ?
F6 C14 F5 . . 107.30(16) ?
F6 C14 F4 . . 107.41(16) ?
F5 C14 F4 . . 106.68(16) ?
F6 C14 C13 . . 111.59(16) ?
F5 C14 C13 . . 111.68(16) ?
F4 C14 C13 . . 111.89(16) ?
C2A C1A C10A . . 108.39(16) ?
C2A C1A C11A . . 125.81(17) ?
C10A C1A C11A . . 125.78(17) ?
C1A C2A C3A . . 110.12(17) ?
C1A C2A H2A . . 124.9 ?
C3A C2A H2A . . 124.9 ?
C2A C3A C4A . . 107.87(16) ?
C2A C3A C13A . . 125.59(18) ?
C4A C3A C13A . . 126.53(17) ?
C5A C4A C3A . . 125.60(17) ?
C5A C4A C10A . . 127.54(17) ?
C3A C4A C10A . . 106.85(15) ?
C6A C5A C4A . . 128.50(18) ?
C6A C5A H5A . . 115.7 ?
C4A C5A H5A . . 115.7 ?
C5A C6A C7A . . 129.35(18) ?
C5A C6A H6A . . 115.3 ?
C7A C6A H6A . . 115.3 ?
C8A C7A C6A . . 129.10(19) ?
C8A C7A H7A . . 115.5 ?
C6A C7A H7A . . 115.5 ?
C7A C8A C9A . . 128.92(18) ?
C7A C8A H8A . . 115.5 ?
C9A C8A H8A . . 115.5 ?
C10A C9A C8A . . 128.53(18) ?
C10A C9A H9A . . 115.7 ?
C8A C9A H9A . . 115.7 ?
C9A C10A C1A . . 125.14(17) ?
C9A C10A C4A . . 128.04(17) ?
C1A C10A C4A . . 106.74(15) ?
O1A C11A C1A . . 126.36(19) ?
O1A C11A C12A . . 117.31(17) ?
C1A C11A C12A . . 116.31(17) ?
F2A C12A F1A . . 107.42(16) ?
F2A C12A F3A . . 107.06(16) ?
F1A C12A F3A . . 107.55(16) ?
F2A C12A C11A . . 111.26(16) ?
F1A C12A C11A . . 110.94(16) ?
F3A C12A C11A . . 112.37(16) ?
O2A C13A C3A . . 126.57(19) ?
O2A C13A C14A . . 116.71(17) ?
C3A C13A C14A . . 116.72(17) ?
F6A C14A F4A . . 107.38(17) ?
F6A C14A F5A . . 107.43(16) ?
F4A C14A F5A . . 106.64(17) ?
F6A C14A C13A . . 111.71(17) ?
F4A C14A C13A . . 111.30(16) ?
F5A C14A C13A . . 112.10(16) ?

loop_
_geom_bond_atom_site_label_1
_geom_bond_atom_site_label_2
_geom_bond_site_symmetry_2
_geom_bond_distance
_geom_bond_publ_flag
F1 C12 . 1.337(2) ?
F2 C12 . 1.333(2) ?
F3 C12 . 1.337(2) ?
F4 C14 . 1.343(2) ?
F5 C14 . 1.341(2) ?
F6 C14 . 1.324(2) ?
O1 C11 . 1.214(2) ?
O2 C13 . 1.216(2) ?
C1 C2 . 1.398(3) ?
C1 C10 . 1.428(3) ?
C1 C11 . 1.457(3) ?
C2 C3 . 1.403(3) ?
C2 H2 . 0.9500 ?
C3 C4 . 1.429(3) ?
C3 C13 . 1.447(3) ?
C4 C5 . 1.391(3) ?
C4 C10 . 1.467(3) ?
C5 C6 . 1.387(3) ?
C5 H5 . 0.9500 ?
C6 C7 . 1.390(3) ?
C6 H6 . 0.9500 ?
C7 C8 . 1.386(3) ?
C7 H7 . 0.9500 ?
C8 C9 . 1.386(3) ?
C8 H8 . 0.9500 ?
C9 C10 . 1.389(3) ?
C9 H9 . 0.9500 ?
C11 C12 . 1.536(3) ?
C13 C14 . 1.544(3) ?
F1A C12A . 1.336(2) ?
F2A C12A . 1.330(2) ?
F3A C12A . 1.338(2) ?
F4A C14A . 1.342(3) ?
F5A C14A . 1.341(2) ?
F6A C14A . 1.322(2) ?
O1A C11A . 1.214(2) ?
O2A C13A . 1.215(2) ?
C1A C2A . 1.387(3) ?
C1A C10A . 1.434(3) ?
C1A C11A . 1.457(3) ?
C2A C3A . 1.408(3) ?
C2A H2A . 0.9500 ?
C3A C4A . 1.431(3) ?
C3A C13A . 1.446(3) ?
C4A C5A . 1.394(3) ?
C4A C10A . 1.463(2) ?
C5A C6A . 1.383(3) ?
C5A H5A . 0.9500 ?
C6A C7A . 1.392(3) ?
C6A H6A . 0.9500 ?
C7A C8A . 1.390(3) ?
C7A H7A . 0.9500 ?
C8A C9A . 1.390(3) ?
C8A H8A . 0.9500 ?
C9A C10A . 1.389(3) ?
C9A H9A . 0.9500 ?
C11A C12A . 1.541(3) ?
C13A C14A . 1.546(3) ?

loop_
_geom_hbond_atom_site_label_D
_geom_hbond_atom_site_label_H
_geom_hbond_atom_site_label_A
_geom_hbond_site_symmetry_A
_geom_hbond_distance_DH
_geom_hbond_distance_HA
_geom_hbond_distance_DA
_geom_hbond_angle_DHA
C2 H2 F3 . 0.95 2.40 2.916(2) 114
C2A H2A F3A . 0.95 2.45 2.972(2) 115
C2A H2A F5A . 0.95 2.50 2.968(2) 111
C5 H5 O2 . 0.95 2.31 2.988(2) 127
C5A H5A O2A . 0.95 2.33 3.001(2) 127
C6 H6 O2A 2_675 0.95 2.52 3.236(2) 133
C6A H6A O2 2_675 0.95 2.47 3.160(2) 130
C8 H8 F2A 2_676 0.95 2.45 3.358(2) 160
C9 H9 O1 . 0.95 2.31 2.983(2) 127
C9 H9 O1A 2_676 0.95 2.58 3.454(2) 153
C9A H9A O1 2_676 0.95 2.50 3.352(2) 149
C9A H9A O1A . 0.95 2.31 2.993(2) 128

loop_
_geom_torsion_atom_site_label_1
_geom_torsion_atom_site_label_2
_geom_torsion_atom_site_label_3
_geom_torsion_atom_site_label_4
_geom_torsion_site_symmetry_1
_geom_torsion_site_symmetry_2
_geom_torsion_site_symmetry_3
_geom_torsion_site_symmetry_4
_geom_torsion
_geom_torsion_publ_flag
C10 C1 C2 C3 . . . . -2.2(2) ?
C11 C1 C2 C3 . . . . 178.56(18) ?
C1 C2 C3 C4 . . . . 1.6(2) ?
C1 C2 C3 C13 . . . . -178.33(18) ?
C2 C3 C4 C5 . . . . 177.72(17) ?
C13 C3 C4 C5 . . . . -2.3(3) ?
C2 C3 C4 C10 . . . . -0.4(2) ?
C13 C3 C4 C10 . . . . 179.51(18) ?
C3 C4 C5 C6 . . . . -177.32(19) ?
C10 C4 C5 C6 . . . . 0.4(3) ?
C4 C5 C6 C7 . . . . 1.3(3) ?
C5 C6 C7 C8 . . . . -0.6(4) ?
C6 C7 C8 C9 . . . . -1.1(4) ?
C7 C8 C9 C10 . . . . 0.9(4) ?
C8 C9 C10 C1 . . . . 177.52(19) ?
C8 C9 C10 C4 . . . . 1.1(3) ?
C2 C1 C10 C9 . . . . -175.17(18) ?
C11 C1 C10 C9 . . . . 4.1(3) ?
C2 C1 C10 C4 . . . . 1.8(2) ?
C11 C1 C10 C4 . . . . -178.89(18) ?
C5 C4 C10 C9 . . . . -2.0(3) ?
C3 C4 C10 C9 . . . . 176.06(18) ?
C5 C4 C10 C1 . . . . -178.95(18) ?
C3 C4 C10 C1 . . . . -0.9(2) ?
C2 C1 C11 O1 . . . . -171.8(2) ?
C10 C1 C11 O1 . . . . 9.0(3) ?
C2 C1 C11 C12 . . . . 9.7(3) ?
C10 C1 C11 C12 . . . . -169.47(18) ?
O1 C11 C12 F2 . . . . 3.9(3) ?
C1 C11 C12 F2 . . . . -177.52(17) ?
O1 C11 C12 F1 . . . . -115.7(2) ?
C1 C11 C12 F1 . . . . 62.9(2) ?
O1 C11 C12 F3 . . . . 124.1(2) ?
C1 C11 C12 F3 . . . . -57.2(2) ?
C2 C3 C13 O2 . . . . 168.8(2) ?
C4 C3 C13 O2 . . . . -11.1(3) ?
C2 C3 C13 C14 . . . . -10.9(3) ?
C4 C3 C13 C14 . . . . 169.21(17) ?
O2 C13 C14 F6 . . . . 6.2(3) ?
C3 C13 C14 F6 . . . . -174.04(16) ?
O2 C13 C14 F5 . . . . -113.9(2) ?
C3 C13 C14 F5 . . . . 65.9(2) ?
O2 C13 C14 F4 . . . . 126.63(19) ?
C3 C13 C14 F4 . . . . -53.7(2) ?
C10A C1A C2A C3A . . . . -1.5(2) ?
C11A C1A C2A C3A . . . . 179.96(17) ?
C1A C2A C3A C4A . . . . 1.8(2) ?
C1A C2A C3A C13A . . . . -177.22(17) ?
C2A C3A C4A C5A . . . . 177.00(18) ?
C13A C3A C4A C5A . . . . -4.0(3) ?
C2A C3A C4A C10A . . . . -1.4(2) ?
C13A C3A C4A C10A . . . . 177.65(18) ?
C3A C4A C5A C6A . . . . -177.74(18) ?
C10A C4A C5A C6A . . . . 0.3(3) ?
C4A C5A C6A C7A . . . . -0.3(3) ?
C5A C6A C7A C8A . . . . 1.2(3) ?
C6A C7A C8A C9A . . . . -1.5(3) ?
C7A C8A C9A C10A . . . . 0.4(3) ?
C8A C9A C10A C1A . . . . 177.21(18) ?
C8A C9A C10A C4A . . . . 0.9(3) ?
C2A C1A C10A C9A . . . . -176.37(17) ?
C11A C1A C10A C9A . . . . 2.2(3) ?
C2A C1A C10A C4A . . . . 0.6(2) ?
C11A C1A C10A C4A . . . . 179.14(17) ?
C5A C4A C10A C9A . . . . -1.0(3) ?
C3A C4A C10A C9A . . . . 177.34(18) ?
C5A C4A C10A C1A . . . . -177.85(18) ?
C3A C4A C10A C1A . . . . 0.47(19) ?
C2A C1A C11A O1A . . . . -168.50(19) ?
C10A C1A C11A O1A . . . . 13.2(3) ?
C2A C1A C11A C12A . . . . 13.2(3) ?
C10A C1A C11A C12A . . . . -165.03(17) ?
O1A C11A C12A F2A . . . . -1.3(3) ?
C1A C11A C12A F2A . . . . 177.14(16) ?
O1A C11A C12A F1A . . . . -120.81(19) ?
C1A C11A C12A F1A . . . . 57.6(2) ?
O1A C11A C12A F3A . . . . 118.75(19) ?
C1A C11A C12A F3A . . . . -62.8(2) ?
C2A C3A C13A O2A . . . . 175.72(19) ?
C4A C3A C13A O2A . . . . -3.1(3) ?
C2A C3A C13A C14A . . . . -4.6(3) ?
C4A C3A C13A C14A . . . . 176.51(17) ?
O2A C13A C14A F6A . . . . 0.0(3) ?
C3A C13A C14A F6A . . . . -179.65(17) ?
O2A C13A C14A F4A . . . . 120.0(2) ?
C3A C13A C14A F4A . . . . -59.6(2) ?
O2A C13A C14A F5A . . . . -120.6(2) ?
C3A C13A C14A F5A . . . . 59.7(2) ?
